data_7228980
loop_
_publ_author_name
'Wannebroucq, Am\'elie'
'Meunier-Prest, Rita'
'Chambron, Jean-Claude'
'Brachais, Claire-H\'el\`ene'
'Suisse, Jean-Mo\"ise'
'Bouvet, Marcel'

_publ_section_title
;
 Synthesis and characterization of fluorophthalocyanines bearing four
 2-(2-thienyl)ethoxy moieties: from the optimization of the fluorine
 substitution to chemosensing
;
_journal_issue 65
_journal_name_full 'RSC Adv.'
_journal_page_first 41272
_journal_paper_doi 10.1039/C7RA05325H
_journal_volume 7
_journal_year 2017
_chemical_formula_moiety 'C14 H7 F3 N2 O S'
_chemical_formula_sum 'C14 H7 F3 N2 O S'
_chemical_formula_weight 308.28
_space_group_crystal_system monoclinic
_space_group_IT_number 14
_space_group_name_Hall '-P 2ybc'
_space_group_name_H-M_alt 'P 1 21/c 1'
_symmetry_space_group_name_Hall '-P 2ybc'
_symmetry_space_group_name_H-M 'P 1 21/c 1'
_atom_sites_solution_hydrogens geom
_atom_sites_solution_primary direct
_audit_creation_date 2015-03-06
_audit_creation_method
;
Olex2 1.2
(compiled 2015.01.26 svn.r3151 for OlexSys, GUI svn.r4998)
;
_audit_update_record
;
2016-08-03 deposited with the CCDC.
2017-08-14 downloaded from the CCDC.
;
_cell_angle_alpha 90
_cell_angle_beta 111.081(2)
_cell_angle_gamma 90
_cell_formula_units_Z 4
_cell_length_a 10.9995(8)
_cell_length_b 12.9029(8)
_cell_length_c 10.0701(7)
_cell_measurement_reflns_used 6458
_cell_measurement_temperature 100
_cell_measurement_theta_max 27.418
_cell_measurement_theta_min 3.158
_cell_volume 1333.55(16)
_computing_cell_refinement 'SAINT v8.34A (Bruker, 2013)'
_computing_data_collection 'APEX2 (Bruker, 2014)'
_computing_data_reduction 'SAINT v8.34A (Bruker, 2013)'
_computing_molecular_graphics 'Olex2 (Dolomanov et al., 2009)'
_computing_publication_material 'Olex2 (Dolomanov et al., 2009)'
_computing_structure_refinement 'ShelXL (Sheldrick, 2008)'
_computing_structure_solution 'ShelXT (Sheldrick, 2015)'
_diffrn_ambient_temperature 100
_diffrn_detector CMOS
_diffrn_detector_area_resol_mean '1024 x 1024'
_diffrn_detector_type 'Photon 100'
_diffrn_measured_fraction_theta_full 0.998
_diffrn_measured_fraction_theta_max 0.996
_diffrn_measurement_device '\k-geometry diffractometer'
_diffrn_measurement_device_type 'Bruker D8 VENTURE'
_diffrn_measurement_method '\f and \w scans''
_diffrn_radiation_collimation '0.6 mm'
_diffrn_radiation_monochromator 'TRIUMPH curved crystal'
_diffrn_radiation_probe x-ray
_diffrn_radiation_type MoK\a
_diffrn_radiation_wavelength 0.71073
_diffrn_reflns_av_R_equivalents 0.0482
_diffrn_reflns_av_unetI/netI 0.0296
_diffrn_reflns_Laue_measured_fraction_full 0.998
_diffrn_reflns_Laue_measured_fraction_max 0.996
_diffrn_reflns_limit_h_max 14
_diffrn_reflns_limit_h_min -14
_diffrn_reflns_limit_k_max 16
_diffrn_reflns_limit_k_min -16
_diffrn_reflns_limit_l_max 13
_diffrn_reflns_limit_l_min -13
_diffrn_reflns_number 19925
_diffrn_reflns_point_group_measured_fraction_full 0.998
_diffrn_reflns_point_group_measured_fraction_max 0.996
_diffrn_reflns_theta_full 26.000
_diffrn_reflns_theta_max 27.533
_diffrn_reflns_theta_min 3.158
_diffrn_source 'X-ray tube'
_diffrn_source_target Mo
_diffrn_source_type 'Siemens KFF Mo 2K-90C'
_diffrn_standards_number 0
_exptl_absorpt_coefficient_mu 0.277
_exptl_absorpt_correction_T_max 0.7456
_exptl_absorpt_correction_T_min 0.5959
_exptl_absorpt_correction_type multi-scan
_exptl_absorpt_process_details
;
SADABS-2014/5 (Bruker,2014) was used for absorption correction.
wR2(int) was 0.0702 before and 0.0571 after correction.
The Ratio of minimum to maximum transmission is 0.7992.
The \l/2 correction factor is 0.00150.
;
_exptl_crystal_colour 'clear light colourless'
_exptl_crystal_colour_lustre clear
_exptl_crystal_colour_modifier light
_exptl_crystal_colour_primary colourless
_exptl_crystal_density_diffrn 1.535
_exptl_crystal_description prism
_exptl_crystal_F_000 624
_exptl_crystal_recrystallization_method 'The material was recrystallised from DCM by slow evaporation'
_exptl_crystal_size_max 0.68
_exptl_crystal_size_mid 0.28
_exptl_crystal_size_min 0.28
_refine_diff_density_max 0.488
_refine_diff_density_min -0.335
_refine_diff_density_rms 0.068
_refine_ls_extinction_method none
_refine_ls_goodness_of_fit_ref 1.037
_refine_ls_hydrogen_treatment constr
_refine_ls_matrix_type full
_refine_ls_number_constraints 5
_refine_ls_number_parameters 188
_refine_ls_number_reflns 3059
_refine_ls_number_restraints 10
_refine_ls_restrained_S_all 1.040
_refine_ls_R_factor_all 0.0857
_refine_ls_R_factor_gt 0.0532
_refine_ls_shift/su_max 0.000
_refine_ls_shift/su_mean 0.000
_refine_ls_structure_factor_coef Fsqd
_refine_ls_weighting_details 'w=1/[\s^2^(Fo^2^)+(0.0352P)^2^+2.4718P] where P=(Fo^2^+2Fc^2^)/3'
_refine_ls_weighting_scheme calc
_refine_ls_wR_factor_gt 0.1096
_refine_ls_wR_factor_ref 0.1324
_reflns_Friedel_coverage 0.000
_reflns_number_gt 2158
_reflns_number_total 3059
_reflns_threshold_expression 'I > 2\s(I)'
_cod_data_source_file c7ra05325h2.cif
_cod_data_source_block mo_15aw017_0ma
_cod_database_code 7228980
_shelx_space_group_comment
;
The symmetry employed for this shelxl refinement is uniquely defined
by the following loop, which should always be used as a source of
symmetry information in preference to the above space-group names.
They are only intended as comments.
;
_olex2_refinement_description
;
1. Fixed Uiso
 At 1.2 times of:
  All C(H) groups, All C(H,H) groups, All C(H,H,H,H) groups
2. Uiso/Uaniso restraints and constraints
Uiso(C4A) = Uiso(S1A) = Uiso(C1A) = Uiso(C2A) = Uiso(C3A)
3. Rigid body (RIGU) restrains
 C4, C3, C2, C1, S1
 with sigma for 1-2 distances of 0.004 and sigma for 1-3 distances of 0.004
4. Others
 Fixed Sof: H5A(0.75) H5B(0.75) H5BC(0.25) H5BD(0.25) S1(0.75) C4(0.75)
 C1(0.75) H1(0.75) C2(0.75) H2(0.75) C3(0.75) H3(0.75) S1A(0.25) C1A(0.25)
 H1A(0.25) C4A(0.25) C3A(0.25) H3A(0.25) C2A(0.25) H2A(0.25)
5.a Free rotating group:
 S1(C4,C1,C2,C3), S1A(C1A,C4A,C3A,C2A)
5.b Secondary CH2 refined with riding coordinates:
 C5(H5A,H5B), C5(H5BC,H5BD), C6(H6A,H6B)
5.c Aromatic/amide H refined with riding coordinates:
 C1(H1), C2(H2), C3(H3), C1A(H1A), C3A(H3A), C2A(H2A)
;
_shelx_shelxl_version_number 2014/7
_olex2_diffrn_ambient_temperature_device 'Oxford Cryosystems'
_olex2_exptl_crystal_mounting_method 'The crystal was mounted on a MITIGEN holder oil'
_olex2_submission_special_instructions 'No special instructions were received'

loop_
_space_group_symop_operation_xyz
'x, y, z'
'-x, y+1/2, -z+1/2'
'-x, -y, -z'
'x, -y-1/2, z-1/2'

loop_
_atom_site_label
_atom_site_type_symbol
_atom_site_fract_x
_atom_site_fract_y
_atom_site_fract_z
_atom_site_U_iso_or_equiv
_atom_site_adp_type
_atom_site_occupancy
_atom_site_site_symmetry_order
_atom_site_calc_flag
_atom_site_refinement_flags_posn
_atom_site_refinement_flags_adp
_atom_site_refinement_flags_occupancy
_atom_site_disorder_assembly
_atom_site_disorder_group
F3 F 0.42621(15) 0.51362(12) 0.58129(17) 0.0344(4) Uani 1 1 d . . . . .
F1 F 0.03355(14) 0.41433(13) 0.63418(16) 0.0349(4) Uani 1 1 d . . . . .
F2 F 0.03169(15) 0.59112(14) 0.77074(17) 0.0399(4) Uani 1 1 d . . . . .
O1 O 0.21665(19) 0.36618(13) 0.53728(19) 0.0310(4) Uani 1 1 d . . . . .
N2 N 0.4988(3) 0.7652(2) 0.7119(3) 0.0438(6) Uani 1 1 d . . . . .
C7 C 0.2288(3) 0.45781(19) 0.6021(2) 0.0254(5) Uani 1 1 d . . . . .
C11 C 0.3259(3) 0.62466(19) 0.6924(3) 0.0271(5) Uani 1 1 d . . . . .
C10 C 0.2255(3) 0.64673(19) 0.7432(2) 0.0274(5) Uani 1 1 d . . . . .
C9 C 0.1300(2) 0.5737(2) 0.7243(2) 0.0274(5) Uani 1 1 d . . . . .
C8 C 0.1309(2) 0.4818(2) 0.6548(2) 0.0265(5) Uani 1 1 d . . . . .
C12 C 0.3267(3) 0.53119(19) 0.6256(3) 0.0263(5) Uani 1 1 d . . . . .
N1 N 0.2201(3) 0.8233(2) 0.8610(3) 0.0519(7) Uani 1 1 d . . . . .
C5 C 0.2227(3) 0.2479(2) 0.3592(3) 0.0330(6) Uani 1 1 d . . . . .
H5A H 0.1284 0.2616 0.3110 0.040 Uiso 0.75 1 calc R . P A 1
H5B H 0.2599 0.2347 0.2847 0.040 Uiso 0.75 1 calc R . P A 1
H5BC H 0.1287 0.2620 0.3100 0.040 Uiso 0.25 1 calc R . P B 2
H5BD H 0.2607 0.2342 0.2855 0.040 Uiso 0.25 1 calc R . P B 2
C13 C 0.4241(3) 0.7007(2) 0.7039(3) 0.0323(6) Uani 1 1 d . . . . .
C6 C 0.2871(3) 0.3436(2) 0.4429(3) 0.0313(6) Uani 1 1 d . . . . .
H6A H 0.3801 0.3300 0.4986 0.038 Uiso 1 1 calc R . . . .
H6B H 0.2809 0.4026 0.3780 0.038 Uiso 1 1 calc R . . . .
C14 C 0.2220(3) 0.7441(2) 0.8100(3) 0.0364(7) Uani 1 1 d . . . . .
S1 S 0.37505(9) 0.07814(8) 0.49603(12) 0.0320(2) Uani 0.75 1 d . U P C 1
C4 C 0.2400(2) 0.1519(2) 0.4508(4) 0.0274(7) Uani 0.75 1 d G U P C 1
C1 C 0.3236(4) -0.0048(3) 0.5919(6) 0.0401(11) Uani 0.75 1 d G U P C 1
H1 H 0.3721 -0.0631 0.6406 0.048 Uiso 0.75 1 calc R . P C 1
C2 C 0.2023(4) 0.0218(4) 0.5916(7) 0.0414(10) Uani 0.75 1 d G U P C 1
H2 H 0.1567 -0.0159 0.6401 0.050 Uiso 0.75 1 calc R . P C 1
C3 C 0.15342(19) 0.1132(3) 0.5093(4) 0.0286(10) Uani 0.75 1 d G U P C 1
H3 H 0.0713 0.1436 0.4964 0.034 Uiso 0.75 1 calc R . P C 1
S1A S 0.1230(4) 0.1206(4) 0.5090(6) 0.0351(8) Uiso 0.25 1 d . . P C 2
C1A C 0.2057(12) 0.0151(11) 0.592(2) 0.0351(8) Uiso 0.25 1 d G . P C 2
H1A H 0.1756 -0.0323 0.6457 0.042 Uiso 0.25 1 calc R . P C 2
C4A C 0.2376(9) 0.1571(9) 0.4460(15) 0.0351(8) Uiso 0.25 1 d G . P C 2
C3A C 0.3416(7) 0.0896(9) 0.4868(14) 0.0351(8) Uiso 0.25 1 d G . P C 2
H3A H 0.4164 0.0972 0.4615 0.042 Uiso 0.25 1 calc R . P C 2
C2A C 0.3231(12) 0.0068(11) 0.572(2) 0.0351(8) Uiso 0.25 1 d G . P C 2
H2A H 0.3842 -0.0473 0.6103 0.042 Uiso 0.25 1 calc R . P C 2

loop_
_atom_site_aniso_label
_atom_site_aniso_U_11
_atom_site_aniso_U_22
_atom_site_aniso_U_33
_atom_site_aniso_U_23
_atom_site_aniso_U_13
_atom_site_aniso_U_12
F3 0.0421(9) 0.0302(8) 0.0387(9) -0.0038(7) 0.0240(7) 0.0037(7)
F1 0.0315(8) 0.0399(9) 0.0308(8) 0.0039(7) 0.0081(6) 0.0039(7)
F2 0.0377(9) 0.0512(11) 0.0347(9) 0.0043(8) 0.0177(7) 0.0197(8)
O1 0.0448(11) 0.0229(9) 0.0299(9) -0.0041(8) 0.0190(8) 0.0027(8)
N2 0.0539(16) 0.0302(13) 0.0449(15) 0.0044(11) 0.0149(13) 0.0018(12)
C7 0.0365(14) 0.0207(12) 0.0191(11) 0.0042(9) 0.0103(10) 0.0088(10)
C11 0.0376(14) 0.0225(12) 0.0200(12) 0.0030(10) 0.0090(10) 0.0070(10)
C10 0.0387(14) 0.0250(12) 0.0161(11) 0.0027(10) 0.0068(10) 0.0131(11)
C9 0.0298(13) 0.0345(14) 0.0188(11) 0.0066(10) 0.0098(10) 0.0155(11)
C8 0.0280(12) 0.0295(13) 0.0194(11) 0.0069(10) 0.0055(9) 0.0061(10)
C12 0.0372(14) 0.0243(12) 0.0205(11) 0.0024(10) 0.0139(10) 0.0089(10)
N1 0.0690(19) 0.0457(16) 0.0371(14) -0.0083(13) 0.0145(13) 0.0182(14)
C5 0.0438(15) 0.0290(14) 0.0226(12) -0.0025(11) 0.0075(11) 0.0105(12)
C13 0.0450(16) 0.0242(13) 0.0265(13) 0.0046(11) 0.0114(11) 0.0096(12)
C6 0.0460(16) 0.0275(13) 0.0236(12) 0.0009(11) 0.0166(11) 0.0095(12)
C14 0.0467(17) 0.0344(15) 0.0249(13) -0.0016(12) 0.0089(12) 0.0124(12)
S1 0.0330(5) 0.0239(4) 0.0317(5) -0.0044(4) 0.0028(4) 0.0080(4)
C4 0.0401(18) 0.0175(15) 0.0172(15) -0.0098(12) 0.0014(13) 0.0068(13)
C1 0.056(2) 0.0199(19) 0.027(3) -0.0030(15) -0.0049(17) 0.0064(16)
C2 0.066(3) 0.0241(19) 0.0300(18) -0.0093(16) 0.0131(18) -0.0110(17)
C3 0.030(2) 0.030(2) 0.0270(18) -0.0070(14) 0.0115(19) 0.0063(18)

loop_
_atom_type_symbol
_atom_type_description
_atom_type_scat_dispersion_real
_atom_type_scat_dispersion_imag
_atom_type_scat_source
C C 0.0033 0.0016 'International Tables Vol C Tables 4.2.6.8 and 6.1.1.4'
H H 0.0000 0.0000 'International Tables Vol C Tables 4.2.6.8 and 6.1.1.4'
F F 0.0171 0.0103 'International Tables Vol C Tables 4.2.6.8 and 6.1.1.4'
N N 0.0061 0.0033 'International Tables Vol C Tables 4.2.6.8 and 6.1.1.4'
O O 0.0106 0.0060 'International Tables Vol C Tables 4.2.6.8 and 6.1.1.4'
S S 0.1246 0.1234 'International Tables Vol C Tables 4.2.6.8 and 6.1.1.4'

loop_
_geom_angle_atom_site_label_1
_geom_angle_atom_site_label_2
_geom_angle_atom_site_label_3
_geom_angle
C7 O1 C6 120.9(2)
O1 C7 C8 115.3(2)
O1 C7 C12 128.5(2)
C12 C7 C8 116.2(2)
C10 C11 C13 120.1(2)
C12 C11 C10 119.9(2)
C12 C11 C13 120.0(2)
C11 C10 C14 120.5(3)
C9 C10 C11 118.3(2)
C9 C10 C14 121.2(2)
F2 C9 C10 120.6(2)
F2 C9 C8 118.3(2)
C10 C9 C8 121.1(2)
F1 C8 C7 118.7(2)
F1 C8 C9 119.2(2)
C9 C8 C7 122.1(2)
F3 C12 C7 120.2(2)
F3 C12 C11 117.3(2)
C11 C12 C7 122.5(2)
H5A C5 H5B 107.7
H5BC C5 H5BD 107.7
C6 C5 H5A 108.9
C6 C5 H5B 108.9
C6 C5 H5BC 108.9
C6 C5 H5BD 108.9
C4 C5 H5A 108.9
C4 C5 H5B 108.9
C4 C5 C6 113.3(3)
C4A C5 H5BC 108.9
C4A C5 H5BD 108.9
C4A C5 C6 113.4(7)
N2 C13 C11 177.0(3)
O1 C6 C5 105.9(2)
O1 C6 H6A 110.6
O1 C6 H6B 110.6
C5 C6 H6A 110.6
C5 C6 H6B 110.6
H6A C6 H6B 108.7
N1 C14 C10 178.3(3)
C1 S1 C4 94.0
C5 C4 S1 122.18(17)
C3 C4 C5 126.89(17)
C3 C4 S1 110.9
S1 C1 H1 124.2
C2 C1 S1 111.6
C2 C1 H1 124.2
C1 C2 H2 124.2
C1 C2 C3 111.6
C3 C2 H2 124.2
C4 C3 C2 111.8
C4 C3 H3 124.1
C2 C3 H3 124.1
C4A S1A C1A 94.0
S1A C1A H1A 124.6
C2A C1A S1A 110.9
C2A C1A H1A 124.6
C5 C4A S1A 121.7(4)
C3A C4A C5 126.7(4)
C3A C4A S1A 111.6
C4A C3A H3A 124.2
C4A C3A C2A 111.6
C2A C3A H3A 124.2
C1A C2A C3A 111.9
C1A C2A H2A 124.1
C3A C2A H2A 124.1

loop_
_geom_bond_atom_site_label_1
_geom_bond_atom_site_label_2
_geom_bond_distance
F3 C12 1.342(3)
F1 C8 1.337(3)
F2 C9 1.342(3)
O1 C7 1.334(3)
O1 C6 1.455(3)
N2 C13 1.151(4)
C7 C8 1.396(3)
C7 C12 1.389(4)
C11 C10 1.403(4)
C11 C12 1.382(3)
C11 C13 1.433(4)
C10 C9 1.373(4)
C10 C14 1.432(4)
C9 C8 1.378(4)
N1 C14 1.147(4)
C5 H5A 0.9900
C5 H5B 0.9900
C5 H5BC 0.9900
C5 H5BD 0.9900
C5 C6 1.518(4)
C5 C4 1.515(3)
C5 C4A 1.436(7)
C6 H6A 0.9900
C6 H6B 0.9900
S1 C4 1.6832
S1 C1 1.6706
C4 C3 1.3809
C1 H1 0.9500
C1 C2 1.3771
C2 H2 0.9500
C2 C3 1.4309
C3 H3 0.9500
S1A C1A 1.6831
S1A C4A 1.6693
C1A H1A 0.9500
C1A C2A 1.3815
C4A C3A 1.3775
C3A H3A 0.9500
C3A C2A 1.4305
C2A H2A 0.9500

loop_
_geom_torsion_atom_site_label_1
_geom_torsion_atom_site_label_2
_geom_torsion_atom_site_label_3
_geom_torsion_atom_site_label_4
_geom_torsion
F2 C9 C8 F1 1.0(3)
F2 C9 C8 C7 179.4(2)
O1 C7 C8 F1 -1.5(3)
O1 C7 C8 C9 -180.0(2)
O1 C7 C12 F3 -0.3(4)
O1 C7 C12 C11 178.7(2)
C7 O1 C6 C5 -164.8(2)
C11 C10 C9 F2 -179.9(2)
C11 C10 C9 C8 -1.3(3)
C10 C11 C12 F3 -178.9(2)
C10 C11 C12 C7 2.0(4)
C10 C9 C8 F1 -177.6(2)
C10 C9 C8 C7 0.8(4)
C8 C7 C12 F3 178.6(2)
C8 C7 C12 C11 -2.4(4)
C12 C7 C8 F1 179.5(2)
C12 C7 C8 C9 1.0(3)
C12 C11 C10 C9 -0.1(3)
C12 C11 C10 C14 -178.7(2)
C5 C4 C3 C2 -179.2(5)
C5 C4A C3A C2A -179(2)
C13 C11 C10 C9 177.0(2)
C13 C11 C10 C14 -1.6(4)
C13 C11 C12 F3 3.9(3)
C13 C11 C12 C7 -175.1(2)
C6 O1 C7 C8 162.1(2)
C6 O1 C7 C12 -19.0(4)
C6 C5 C4 S1 -83.3(4)
C6 C5 C4 C3 95.8(4)
C6 C5 C4A S1A 95.4(11)
C6 C5 C4A C3A -85.2(12)
C14 C10 C9 F2 -1.2(4)
C14 C10 C9 C8 177.3(2)
S1 C4 C3 C2 0.0
S1 C1 C2 C3 0.0
C4 C5 C6 O1 -65.8(3)
C4 S1 C1 C2 0.0
C1 S1 C4 C5 179.2(5)
C1 S1 C4 C3 0.0
C1 C2 C3 C4 0.0
S1A C1A C2A C3A 0.0
S1A C4A C3A C2A 0.0
C1A S1A C4A C5 179.5(19)
C1A S1A C4A C3A 0.0
C4A C5 C6 O1 -65.1(4)
C4A S1A C1A C2A 0.0
C4A C3A C2A C1A 0.0
